data_7715380
loop_
_publ_author_name
'Chen, Zhi-Chuan'
'Liu, Rui-Xue'
'Xie, Yan-Jie'
'Hu, Qin'
'Huang, Fu-Ping'
'Liu, Yan-Cheng'
'Liang, Hong'

_publ_section_title
;
 Marbofloxacin combined with heavy rare-earth ions makes better candidates
 for veterinary drugs: crystal structure and bio-activity studies.
;
_journal_issue 9
_journal_name_full 'Dalton transactions (Cambridge, England : 2003)'
_journal_page_first 4204
_journal_page_last 4213
_journal_paper_doi 10.1039/d3dt03343k
_journal_volume 53
_journal_year 2024
_chemical_formula_moiety 'C68 H73 F4 N16 O16 Yb'
_chemical_formula_sum 'C68 H73 F4 N16 O16 Yb'
_chemical_formula_weight 1619.46
_space_group_crystal_system triclinic
_space_group_IT_number 2
_space_group_name_Hall '-P 1'
_space_group_name_H-M_alt 'P -1'
_atom_sites_solution_hydrogens geom
_audit_creation_date 2023-12-10
_audit_creation_method
;
Olex2 1.5
(compiled 2022.04.07 svn.rca3783a0 for OlexSys, GUI svn.r6003)
;
_audit_update_record
;
2023-12-11 deposited with the CCDC.	2024-02-07 downloaded from the CCDC.
;
_cell_angle_alpha 95.404(4)
_cell_angle_beta 108.198(4)
_cell_angle_gamma 112.715(5)
_cell_formula_units_Z 2
_cell_length_a 15.1857(7)
_cell_length_b 17.7922(9)
_cell_length_c 21.4144(9)
_cell_measurement_reflns_used 9989
_cell_measurement_temperature 150.00(10)
_cell_measurement_theta_max 28.5556
_cell_measurement_theta_min 2.9069
_cell_volume 4915.5(5)
_computing_cell_refinement
;
CrysAlisPro, Agilent Technologies,
Version 1.171.35.21 (release 20-01-2012 CrysAlis171 .NET)
(compiled Jan 23 2012,18:06:46)
;
_computing_data_collection
;
CrysAlisPro, Agilent Technologies,
Version 1.171.35.21 (release 20-01-2012 CrysAlis171 .NET)
(compiled Jan 23 2012,18:06:46)
;
_computing_data_reduction
;
CrysAlisPro, Agilent Technologies,
Version 1.171.35.21 (release 20-01-2012 CrysAlis171 .NET)
(compiled Jan 23 2012,18:06:46)
;
_computing_molecular_graphics 'Olex2 1.5 (Dolomanov et al., 2009)'
_computing_publication_material 'Olex2 1.5 (Dolomanov et al., 2009)'
_computing_structure_refinement 'SHELXL 2018/3 (Sheldrick, 2015)'
_diffrn_ambient_temperature 150.00(10)
_diffrn_detector_area_resol_mean 15.9784
_diffrn_measured_fraction_theta_full 0.997
_diffrn_measured_fraction_theta_max 0.997
_diffrn_measurement_details
;
#__ type_ start__ end____ width___ exp.time_
  1 omega  -19.00   14.60   0.8000   25.5500
omega____ theta____ kappa____ phi______ frames
    -      -20.2889  -99.0000   30.0000 42

#__ type_ start__ end____ width___ exp.time_
  2 omega  -65.00  -37.00   0.8000   25.5500
omega____ theta____ kappa____ phi______ frames
    -      -20.2889 -178.0000  -30.0000 35

#__ type_ start__ end____ width___ exp.time_
  3 omega  -12.00   16.00   0.8000   25.5500
omega____ theta____ kappa____ phi______ frames
    -      -20.2889  -99.0000 -120.0000 35

#__ type_ start__ end____ width___ exp.time_
  4 omega  -10.00   17.20   0.8000   25.5500
omega____ theta____ kappa____ phi______ frames
    -      -20.2889  -99.0000 -180.0000 34

#__ type_ start__ end____ width___ exp.time_
  5 omega   -1.00   73.40   0.8000   25.5500
omega____ theta____ kappa____ phi______ frames
    -       21.3827   57.0000  150.0000 93

#__ type_ start__ end____ width___ exp.time_
  6 omega   10.00   69.20   0.8000   25.5500
omega____ theta____ kappa____ phi______ frames
    -       21.3827   57.0000 -150.0000 74

#__ type_ start__ end____ width___ exp.time_
  7 omega  -34.00   37.20   0.8000   25.5500
omega____ theta____ kappa____ phi______ frames
    -       21.3827  -77.0000  -30.0000 89

#__ type_ start__ end____ width___ exp.time_
  8 omega   -4.00   91.20   0.8000   25.5500
omega____ theta____ kappa____ phi______ frames
    -       21.3827   38.0000  -60.0000 119

#__ type_ start__ end____ width___ exp.time_
  9 omega   19.00   94.20   0.8000   25.5500
omega____ theta____ kappa____ phi______ frames
    -       21.3827   38.0000   60.0000 94

#__ type_ start__ end____ width___ exp.time_
 10 omega -100.00  -68.00   0.8000   25.5500
omega____ theta____ kappa____ phi______ frames
    -      -20.2889 -178.0000  150.0000 40

#__ type_ start__ end____ width___ exp.time_
 11 omega  -20.00   64.80   0.8000   25.5500
omega____ theta____ kappa____ phi______ frames
    -       21.3827  -99.0000  150.0000 106
;
_diffrn_measurement_device_type 'SuperNova, Single source at offset), Eos'
_diffrn_measurement_method '\w scans'
_diffrn_orient_matrix_UB_11 0.0155871000
_diffrn_orient_matrix_UB_12 -0.0262936000
_diffrn_orient_matrix_UB_13 -0.0163015000
_diffrn_orient_matrix_UB_21 0.0373723000
_diffrn_orient_matrix_UB_22 0.0357824000
_diffrn_orient_matrix_UB_23 -0.0044809000
_diffrn_orient_matrix_UB_31 0.0368276000
_diffrn_orient_matrix_UB_32 0.0039270000
_diffrn_orient_matrix_UB_33 0.0317421000
_diffrn_radiation_monochromator mirror
_diffrn_radiation_type 'Mo K\a'
_diffrn_radiation_wavelength 0.71073
_diffrn_reflns_av_R_equivalents 0.0763
_diffrn_reflns_av_unetI/netI 0.1049
_diffrn_reflns_Laue_measured_fraction_full 0.997
_diffrn_reflns_Laue_measured_fraction_max 0.997
_diffrn_reflns_limit_h_max 18
_diffrn_reflns_limit_h_min -18
_diffrn_reflns_limit_k_max 20
_diffrn_reflns_limit_k_min -21
_diffrn_reflns_limit_l_max 25
_diffrn_reflns_limit_l_min -25
_diffrn_reflns_number 46506
_diffrn_reflns_point_group_measured_fraction_full 0.997
_diffrn_reflns_point_group_measured_fraction_max 0.997
_diffrn_reflns_theta_full 25.000
_diffrn_reflns_theta_max 25.000
_diffrn_reflns_theta_min 2.913
_diffrn_source 'SuperNova (Mo) X-ray Source'
_exptl_absorpt_coefficient_mu 1.016
_exptl_absorpt_correction_T_max 1.00000
_exptl_absorpt_correction_T_min 0.87998
_exptl_absorpt_correction_type multi-scan
_exptl_absorpt_process_details
;
CrysAlisPro, Agilent Technologies,
Version 1.171.35.21 (release 20-01-2012 CrysAlis171 .NET)
(compiled Jan 23 2012,18:06:46)
Empirical absorption correction using spherical harmonics,
 implemented in SCALE3 ABSPACK scaling algorithm.
;
_exptl_crystal_colour yellow
_exptl_crystal_density_diffrn 1.094
_exptl_crystal_description block
_exptl_crystal_F_000 1654
_exptl_crystal_size_max 0.3
_exptl_crystal_size_mid 0.15
_exptl_crystal_size_min 0.08
_refine_diff_density_max 1.359
_refine_diff_density_min -1.386
_refine_diff_density_rms 0.100
_refine_ls_extinction_method none
_refine_ls_goodness_of_fit_ref 0.976
_refine_ls_hydrogen_treatment constr
_refine_ls_matrix_type full
_refine_ls_number_parameters 954
_refine_ls_number_reflns 17257
_refine_ls_number_restraints 3840
_refine_ls_restrained_S_all 0.937
_refine_ls_R_factor_all 0.0760
_refine_ls_R_factor_gt 0.0569
_refine_ls_shift/su_max 0.003
_refine_ls_shift/su_mean 0.000
_refine_ls_structure_factor_coef Fsqd
_refine_ls_weighting_details 'w=1/[\s^2^(Fo^2^)+(0.0610P)^2^] where P=(Fo^2^+2Fc^2^)/3'
_refine_ls_weighting_scheme calc
_refine_ls_wR_factor_gt 0.1290
_refine_ls_wR_factor_ref 0.1383
_reflns_Friedel_coverage 0.000
_reflns_number_gt 12600
_reflns_number_total 17257
_reflns_threshold_expression 'I > 2\s(I)'
_cod_data_source_file d3dt03343k2.cif
_cod_data_source_block 20130313-lyc-xyj-yb
_cod_original_cell_volume 4915.5(4)
_cod_database_code 7715380
_shelx_shelxl_version_number 2018/3
_shelx_space_group_comment
;
The symmetry employed for this shelxl refinement is uniquely defined
by the following loop, which should always be used as a source of
symmetry information in preference to the above space-group names.
They are only intended as comments.
;
_shelx_estimated_absorpt_t_max 0.923
_shelx_estimated_absorpt_t_min 0.750
_reflns_odcompleteness_completeness 99.85
_reflns_odcompleteness_iscentric 1
_reflns_odcompleteness_theta 26.32
_olex2_refinement_description
;
1. Uiso/Uaniso restraints and constraints
All non-hydrogen atoms have similar U: within 4A with sigma of 0.01 and sigma
for terminal atoms of 0.02 within 4A
2.a Ternary CH refined with riding coordinates:
 N16(H16)
2.b Secondary CH2 refined with riding coordinates:
 C5(H5A,H5B), C13(H13A,H13B), C14(H14A,H14B), C16(H16A,H16B), C17(H17A,H17B),
 C23(H23A,H23B), C30(H30A,H30B), C31(H31A,H31B), C33(H33A,H33B), C34(H34A,H34B),
  C39(H39A,H39B), C47(H47A,H47B), C48(H48A,H48B), C50(H50A,H50B), C51(H51A,
 H51B), C56(H56A,H56B), C64(H64A,H64B), C65(H65A,H65B), C67(H67A,H67B),
 C68(H68A,H68B)
2.c Aromatic/amide H refined with riding coordinates:
 C3(H3), C9(H9), C20(H20), C27(H27), C37(H37), C43(H43), C54(H54), C60(H60)
2.d Idealised Me refined as rotating group:
 C4(H4A,H4B,H4C), C15(H15A,H15B,H15C), C22(H22A,H22B,H22C), C32(H32A,H32B,
 H32C), C38(H38A,H38B,H38C), C49(H49A,H49B,H49C), C55(H55A,H55B,H55C), C66(H66A,
 H66B,H66C)
;
_olex2_submission_special_instructions 'No special instructions were received'

loop_
_space_group_symop_operation_xyz
'x, y, z'
'-x, -y, -z'

loop_
_atom_site_label
_atom_site_type_symbol
_atom_site_fract_x
_atom_site_fract_y
_atom_site_fract_z
_atom_site_U_iso_or_equiv
_atom_site_adp_type
_atom_site_occupancy
_atom_site_site_symmetry_order
_atom_site_calc_flag
_atom_site_refinement_flags_posn
_atom_site_refinement_flags_adp
_atom_site_refinement_flags_occupancy
_atom_site_disorder_assembly
_atom_site_disorder_group
Yb1 Yb 0.96429(2) 0.54773(2) 0.74180(2) 0.03488(9) Uani 1 1 d . U . . .
F1 F 1.1342(2) 0.9513(2) 0.95396(16) 0.0640(10) Uani 1 1 d . U . . .
F2 F 1.2498(3) 0.4847(2) 1.03539(15) 0.0625(9) Uani 1 1 d . U . . .
F3 F 0.9484(2) 0.25354(19) 0.50027(14) 0.0493(8) Uani 1 1 d . U . . .
F4 F 0.4478(2) 0.4290(2) 0.51923(14) 0.0507(8) Uani 1 1 d . U . . .
O1 O 1.1271(2) 0.5589(2) 0.77006(15) 0.0372(8) Uani 1 1 d . U . . .
O2 O 1.2703(3) 0.5579(2) 0.83767(19) 0.0572(11) Uani 1 1 d . U . . .
O3 O 1.0814(2) 0.6849(2) 0.81331(15) 0.0396(8) Uani 1 1 d . U . . .
O4 O 1.4514(3) 0.9363(2) 1.05294(17) 0.0487(9) Uani 1 1 d . U . . .
O5 O 0.8633(3) 0.5873(2) 0.78342(16) 0.0427(8) Uani 1 1 d . U . . .
O6 O 0.7975(3) 0.6355(3) 0.84758(18) 0.0658(12) Uani 1 1 d . U . . .
O7 O 0.9948(3) 0.5246(2) 0.84903(16) 0.0437(8) Uani 1 1 d . U . . .
O8 O 1.1907(3) 0.6965(3) 1.14413(18) 0.0596(10) Uani 1 1 d . U . . .
O9 O 0.9334(2) 0.6355(2) 0.67527(15) 0.0354(8) Uani 1 1 d . U . . .
O10 O 0.8898(3) 0.6958(2) 0.59305(16) 0.0382(8) Uani 1 1 d . U . . .
O11 O 0.9856(2) 0.5110(2) 0.64094(15) 0.0321(7) Uani 1 1 d . U . . .
O12 O 0.7450(2) 0.3500(2) 0.34382(15) 0.0369(8) Uani 1 1 d . U . . .
O13 O 0.9360(2) 0.4098(2) 0.73362(16) 0.0411(8) Uani 1 1 d . U . . .
O14 O 0.9131(4) 0.2849(3) 0.6873(2) 0.0781(14) Uani 1 1 d . U . . .
O15 O 0.7941(2) 0.4627(2) 0.66690(15) 0.0355(7) Uani 1 1 d . U . . .
O16 O 0.4840(3) 0.2032(2) 0.41150(17) 0.0449(9) Uani 1 1 d . U . . .
N1 N 1.3684(3) 0.7817(3) 0.9627(2) 0.0430(10) Uani 1 1 d . U . . .
N2 N 1.4666(3) 0.8111(3) 1.0176(2) 0.0471(11) Uani 1 1 d . U . . .
N3 N 1.3364(3) 1.0207(3) 1.0579(2) 0.0512(11) Uani 1 1 d . U . . .
N4 N 1.4137(4) 1.1620(4) 1.1675(3) 0.0781(16) Uani 1 1 d . U . . .
N5 N 1.0376(3) 0.6735(3) 1.0219(2) 0.0480(10) Uani 1 1 d . U . . .
N6 N 1.0586(4) 0.7326(3) 1.0816(2) 0.0534(11) Uani 1 1 d . U . . .
N7 N 1.3081(4) 0.6072(4) 1.1528(2) 0.0578(12) Uani 1 1 d . U . . .
N8 N 1.4743(4) 0.6463(5) 1.2766(3) 0.105(2) Uani 1 1 d . U . . .
N9 N 0.8054(3) 0.4880(3) 0.44747(18) 0.0309(9) Uani 1 1 d . U . . .
N10 N 0.7322(3) 0.4756(3) 0.38169(18) 0.0337(9) Uani 1 1 d . U . . .
N11 N 0.7993(3) 0.2224(3) 0.3690(2) 0.0397(10) Uani 1 1 d . U . . .
N12 N 0.7458(4) 0.0796(3) 0.2709(2) 0.0577(13) Uani 1 1 d . U . . .
N13 N 0.6665(3) 0.2469(3) 0.5225(2) 0.0372(9) Uani 1 1 d . U . . .
N14 N 0.6220(3) 0.1708(3) 0.4705(2) 0.0490(11) Uani 1 1 d . U . . .
N15 N 0.3696(3) 0.2902(3) 0.4064(2) 0.0410(10) Uani 1 1 d . U . . .
N16 N 0.1653(3) 0.2412(3) 0.3127(2) 0.0482(12) Uani 1 1 d . U . . .
H16 H 0.138549 0.259328 0.345533 0.058 Uiso 1 1 calc R U . . .
C1 C 1.2098(4) 0.5914(4) 0.8210(2) 0.0406(11) Uani 1 1 d . U . . .
C2 C 1.2378(4) 0.6725(3) 0.8674(2) 0.0390(11) Uani 1 1 d . U . . .
C3 C 1.3332(4) 0.7089(3) 0.9178(2) 0.0417(12) Uani 1 1 d . U . . .
H3 H 1.376764 0.681582 0.921297 0.050 Uiso 1 1 calc R U . . .
C4 C 1.4486(5) 0.7771(4) 1.0747(3) 0.0659(18) Uani 1 1 d . U . . .
H4A H 1.401009 0.794213 1.087152 0.099 Uiso 1 1 calc R U . . .
H4B H 1.514265 0.798747 1.113614 0.099 Uiso 1 1 calc R U . . .
H4C H 1.418512 0.715598 1.061565 0.099 Uiso 1 1 calc R U . . .
C5 C 1.5126(4) 0.9007(3) 1.0317(3) 0.0469(13) Uani 1 1 d . U . . .
H5A H 1.520877 0.918282 0.990575 0.056 Uiso 1 1 calc R U . . .
H5B H 1.582101 0.923469 1.067937 0.056 Uiso 1 1 calc R U . . .
C6 C 1.3509(4) 0.9023(4) 1.0070(2) 0.0430(11) Uani 1 1 d . U . . .
C7 C 1.2935(4) 0.9457(4) 1.0075(3) 0.0466(12) Uani 1 1 d . U . . .
C8 C 1.1940(4) 0.9110(4) 0.9553(3) 0.0451(12) Uani 1 1 d . U . . .
C9 C 1.1553(4) 0.8388(3) 0.9074(2) 0.0409(11) Uani 1 1 d . U . . .
H9 H 1.088739 0.819223 0.872877 0.049 Uiso 1 1 calc R U . . .
C10 C 1.2115(4) 0.7937(3) 0.9084(2) 0.0369(11) Uani 1 1 d . U . . .
C11 C 1.3100(4) 0.8254(3) 0.9598(2) 0.0393(11) Uani 1 1 d . U . . .
C12 C 1.1708(4) 0.7125(3) 0.8591(2) 0.0365(10) Uani 1 1 d . U . . .
C13 C 1.3643(5) 1.0136(4) 1.1280(3) 0.0640(15) Uani 1 1 d . U . . .
H13A H 1.388280 0.969248 1.133055 0.077 Uiso 1 1 calc R U . . .
H13B H 1.303362 0.997951 1.140727 0.077 Uiso 1 1 calc R U . . .
C14 C 1.4485(5) 1.0963(4) 1.1734(3) 0.0733(17) Uani 1 1 d . U . . .
H14A H 1.469189 1.091704 1.220984 0.088 Uiso 1 1 calc R U . . .
H14B H 1.509478 1.111334 1.160810 0.088 Uiso 1 1 calc R U . . .
C15 C 1.4968(7) 1.2433(5) 1.2138(4) 0.121(3) Uani 1 1 d . U . . .
H15A H 1.562462 1.251658 1.210064 0.181 Uiso 1 1 calc R U . . .
H15B H 1.502455 1.242574 1.260571 0.181 Uiso 1 1 calc R U . . .
H15C H 1.480264 1.289211 1.201285 0.181 Uiso 1 1 calc R U . . .
C16 C 1.3860(5) 1.1687(4) 1.0975(3) 0.0675(16) Uani 1 1 d . U . . .
H16A H 1.448096 1.186584 1.086008 0.081 Uiso 1 1 calc R U . . .
H16B H 1.360632 1.212258 1.092512 0.081 Uiso 1 1 calc R U . . .
C17 C 1.3030(4) 1.0856(4) 1.0486(3) 0.0605(14) Uani 1 1 d . U . . .
H17A H 1.238318 1.070403 1.056762 0.073 Uiso 1 1 calc R U . . .
H17B H 1.289099 1.091255 1.001389 0.073 Uiso 1 1 calc R U . . .
C18 C 0.8634(4) 0.6136(4) 0.8409(2) 0.0452(12) Uani 1 1 d . U . . .
C19 C 0.9460(4) 0.6162(4) 0.9033(2) 0.0415(11) Uani 1 1 d . U . . .
C20 C 0.9658(4) 0.6667(4) 0.9640(2) 0.0468(12) Uani 1 1 d . U . . .
H20 H 0.926891 0.697504 0.964238 0.056 Uiso 1 1 calc R U . . .
C21 C 1.0961(4) 0.6298(4) 1.0252(2) 0.0442(11) Uani 1 1 d . U . . .
C22 C 1.1290(5) 0.8169(4) 1.0834(3) 0.0713(18) Uani 1 1 d . U . . .
H22A H 1.194891 0.817882 1.085700 0.107 Uiso 1 1 calc R U . . .
H22B H 1.140462 0.856573 1.123416 0.107 Uiso 1 1 calc R U . . .
H22C H 1.098886 0.832914 1.042364 0.107 Uiso 1 1 calc R U . . .
C23 C 1.0944(5) 0.7024(5) 1.1393(3) 0.0622(15) Uani 1 1 d . U . . .
H23A H 1.040885 0.646366 1.135533 0.075 Uiso 1 1 calc R U . . .
H23B H 1.107157 0.741084 1.180970 0.075 Uiso 1 1 calc R U . . .
C24 C 1.1729(4) 0.6401(4) 1.0879(3) 0.0495(12) Uani 1 1 d . U . . .
C25 C 1.2297(4) 0.5944(4) 1.0930(3) 0.0494(12) Uani 1 1 d . U . . .
C26 C 1.2051(4) 0.5377(4) 1.0320(3) 0.0476(12) Uani 1 1 d . U . . .
C27 C 1.1344(4) 0.5295(4) 0.9714(2) 0.0442(11) Uani 1 1 d . U . . .
H27 H 1.123060 0.491725 0.932139 0.053 Uiso 1 1 calc R U . . .
C28 C 1.0781(4) 0.5761(4) 0.9665(2) 0.0426(11) Uani 1 1 d . U . . .
C29 C 1.0033(4) 0.5708(4) 0.9021(2) 0.0425(11) Uani 1 1 d . U . . .
C30 C 1.2936(4) 0.6120(5) 1.2180(3) 0.0649(15) Uani 1 1 d . U . . .
H30A H 1.273438 0.556093 1.228360 0.078 Uiso 1 1 calc R U . . .
H30B H 1.237837 0.629020 1.214851 0.078 Uiso 1 1 calc R U . . .
C31 C 1.3919(5) 0.6745(5) 1.2730(3) 0.089(2) Uani 1 1 d . U . . .
H31A H 1.383067 0.678366 1.316913 0.106 Uiso 1 1 calc R U . . .
H31B H 1.411698 0.730677 1.263220 0.106 Uiso 1 1 calc R U . . .
C32 C 1.5691(7) 0.6958(8) 1.3318(4) 0.167(4) Uani 1 1 d . U . . .
H32A H 1.594076 0.754581 1.329126 0.250 Uiso 1 1 calc R U . . .
H32B H 1.619971 0.675525 1.330057 0.250 Uiso 1 1 calc R U . . .
H32C H 1.558677 0.691481 1.374536 0.250 Uiso 1 1 calc R U . . .
C33 C 1.4884(5) 0.6470(6) 1.2108(3) 0.095(2) Uani 1 1 d . U . . .
H33A H 1.510416 0.704872 1.204298 0.115 Uiso 1 1 calc R U . . .
H33B H 1.543654 0.630033 1.212006 0.115 Uiso 1 1 calc R U . . .
C34 C 1.3962(5) 0.5919(5) 1.1551(3) 0.0718(16) Uani 1 1 d . U . . .
H34A H 1.380417 0.533186 1.158028 0.086 Uiso 1 1 calc R U . . .
H34B H 1.407378 0.598250 1.112424 0.086 Uiso 1 1 calc R U . . .
C35 C 0.9076(4) 0.6377(3) 0.6142(2) 0.0314(10) Uani 1 1 d . U . . .
C36 C 0.8901(3) 0.5648(3) 0.5630(2) 0.0304(10) Uani 1 1 d . U . . .
C37 C 0.8307(3) 0.5543(3) 0.4962(2) 0.0307(10) Uani 1 1 d . U . . .
H37 H 0.807180 0.595315 0.484492 0.037 Uiso 1 1 calc R U . . .
C38 C 0.6256(4) 0.4304(3) 0.3791(2) 0.0405(13) Uani 1 1 d . U . . .
H38A H 0.576245 0.426252 0.335051 0.061 Uiso 1 1 calc R U . . .
H38B H 0.616852 0.461331 0.415288 0.061 Uiso 1 1 calc R U . . .
H38C H 0.613409 0.373916 0.385355 0.061 Uiso 1 1 calc R U . . .
C39 C 0.7538(4) 0.4313(3) 0.3326(2) 0.0365(11) Uani 1 1 d . U . . .
H39A H 0.824494 0.465823 0.335174 0.044 Uiso 1 1 calc R U . . .
H39B H 0.705003 0.423321 0.286454 0.044 Uiso 1 1 calc R U . . .
C40 C 0.8106(4) 0.3592(3) 0.4080(2) 0.0315(10) Uani 1 1 d . U . . .
C41 C 0.8413(4) 0.2966(3) 0.4211(2) 0.0348(10) Uani 1 1 d . U . . .
C42 C 0.9106(4) 0.3105(3) 0.4874(2) 0.0329(10) Uani 1 1 d . U . . .
C43 C 0.9437(4) 0.3780(3) 0.5386(2) 0.0317(10) Uani 1 1 d . U . . .
H43 H 0.990487 0.383776 0.582314 0.038 Uiso 1 1 calc R U . . .
C44 C 0.9083(4) 0.4389(3) 0.5264(2) 0.0313(10) Uani 1 1 d . U . . .
C45 C 0.9313(3) 0.5079(3) 0.5817(2) 0.0306(10) Uani 1 1 d . U . . .
C46 C 0.8422(3) 0.4285(3) 0.4604(2) 0.0302(10) Uani 1 1 d . U . . .
C47 C 0.7857(4) 0.1421(3) 0.3872(3) 0.0505(13) Uani 1 1 d . U . . .
H47A H 0.760677 0.137579 0.424808 0.061 Uiso 1 1 calc R U . . .
H47B H 0.852391 0.138689 0.402127 0.061 Uiso 1 1 calc R U . . .
C48 C 0.7082(4) 0.0719(4) 0.3255(3) 0.0564(15) Uani 1 1 d . U . . .
H48A H 0.697641 0.016950 0.336402 0.068 Uiso 1 1 calc R U . . .
H48B H 0.641182 0.074685 0.311399 0.068 Uiso 1 1 calc R U . . .
C49 C 0.6729(6) 0.0067(4) 0.2112(3) 0.089(2) Uani 1 1 d . U . . .
H49A H 0.606058 0.008509 0.193801 0.133 Uiso 1 1 calc R U . . .
H49B H 0.663790 -0.045838 0.225025 0.133 Uiso 1 1 calc R U . . .
H49C H 0.701043 0.009813 0.175572 0.133 Uiso 1 1 calc R U . . .
C50 C 0.7588(5) 0.1578(4) 0.2524(3) 0.0572(15) Uani 1 1 d . U . . .
H50A H 0.691386 0.159864 0.236112 0.069 Uiso 1 1 calc R U . . .
H50B H 0.784357 0.161463 0.214992 0.069 Uiso 1 1 calc R U . . .
C51 C 0.8349(4) 0.2317(4) 0.3127(2) 0.0449(12) Uani 1 1 d . U . . .
H51A H 0.904253 0.233237 0.326372 0.054 Uiso 1 1 calc R U . . .
H51B H 0.839567 0.284994 0.300378 0.054 Uiso 1 1 calc R U . . .
C52 C 0.8877(4) 0.3423(4) 0.6869(2) 0.0396(11) Uani 1 1 d . U . . .
C53 C 0.7954(4) 0.3333(3) 0.6281(2) 0.0335(10) Uani 1 1 d . U . . .
C54 C 0.7506(4) 0.2637(3) 0.5750(2) 0.0387(11) Uani 1 1 d . U . . .
H54 H 0.781488 0.226183 0.576409 0.046 Uiso 1 1 calc R U . . .
C55 C 0.5584(5) 0.0995(4) 0.4914(3) 0.073(2) Uani 1 1 d . U . . .
H55A H 0.602250 0.091808 0.532385 0.110 Uiso 1 1 calc R U . . .
H55B H 0.525822 0.048264 0.454899 0.110 Uiso 1 1 calc R U . . .
H55C H 0.504982 0.110850 0.500668 0.110 Uiso 1 1 calc R U . . .
C56 C 0.5667(4) 0.1825(4) 0.4084(3) 0.0451(12) Uani 1 1 d . U . . .
H56A H 0.536907 0.130520 0.372448 0.054 Uiso 1 1 calc R U . . .
H56B H 0.615175 0.228331 0.395881 0.054 Uiso 1 1 calc R U . . .
C57 C 0.5194(4) 0.2713(3) 0.4639(2) 0.0380(11) Uani 1 1 d . U . . .
C58 C 0.4631(4) 0.3166(3) 0.4618(2) 0.0378(11) Uani 1 1 d . U . . .
C59 C 0.5055(4) 0.3874(3) 0.5164(2) 0.0390(11) Uani 1 1 d . U . . .
C60 C 0.5997(4) 0.4147(3) 0.5668(2) 0.0371(11) Uani 1 1 d . U . . .
H60 H 0.627199 0.465438 0.600236 0.045 Uiso 1 1 calc R U . . .
C61 C 0.6556(4) 0.3685(3) 0.5692(2) 0.0349(10) Uani 1 1 d . U . . .
C62 C 0.7548(4) 0.3926(3) 0.6254(2) 0.0337(10) Uani 1 1 d . U . . .
C63 C 0.6144(4) 0.2952(3) 0.5187(2) 0.0352(10) Uani 1 1 d . U . . .
C64 C 0.3362(4) 0.3529(4) 0.3835(2) 0.0454(13) Uani 1 1 d . U . . .
H64A H 0.395783 0.402421 0.383455 0.054 Uiso 1 1 calc R U . . .
H64B H 0.308486 0.371544 0.414788 0.054 Uiso 1 1 calc R U . . .
C65 C 0.2542(4) 0.3159(4) 0.3131(3) 0.0492(13) Uani 1 1 d . U . . .
H65A H 0.231155 0.358339 0.297746 0.059 Uiso 1 1 calc R U . . .
H65B H 0.282832 0.299512 0.281343 0.059 Uiso 1 1 calc R U . . .
C66 C 0.0809(5) 0.2073(4) 0.2441(3) 0.075(2) Uani 1 1 d . U . . .
H66A H 0.052112 0.247520 0.234443 0.113 Uiso 1 1 calc R U . . .
H66B H 0.026542 0.153816 0.242755 0.113 Uiso 1 1 calc R U . . .
H66C H 0.108606 0.198112 0.209933 0.113 Uiso 1 1 calc R U . . .
C67 C 0.2001(4) 0.1779(4) 0.3362(3) 0.0526(14) Uani 1 1 d . U . . .
H67A H 0.226873 0.158876 0.304420 0.063 Uiso 1 1 calc R U . . .
H67B H 0.140892 0.128531 0.336809 0.063 Uiso 1 1 calc R U . . .
C68 C 0.2839(4) 0.2150(3) 0.4067(3) 0.0446(12) Uani 1 1 d . U . . .
H68A H 0.255826 0.229857 0.439371 0.054 Uiso 1 1 calc R U . . .
H68B H 0.308828 0.173110 0.420959 0.054 Uiso 1 1 calc R U . . .

loop_
_atom_site_aniso_label
_atom_site_aniso_U_11
_atom_site_aniso_U_22
_atom_site_aniso_U_33
_atom_site_aniso_U_23
_atom_site_aniso_U_13
_atom_site_aniso_U_12
Yb1 0.02839(13) 0.04873(16) 0.01901(12) -0.00180(10) 0.00247(9) 0.01594(11)
F1 0.0390(17) 0.076(2) 0.0562(19) -0.0266(17) -0.0039(16) 0.0324(17)
F2 0.067(2) 0.094(3) 0.0454(18) 0.0255(18) 0.0188(17) 0.054(2)
F3 0.0547(18) 0.0506(19) 0.0384(16) -0.0024(14) 0.0048(15) 0.0322(16)
F4 0.0414(16) 0.064(2) 0.0399(16) -0.0086(15) 0.0012(14) 0.0320(16)
O1 0.0274(14) 0.0522(18) 0.0237(14) -0.0034(13) 0.0023(13) 0.0180(14)
O2 0.044(2) 0.054(3) 0.054(2) -0.0106(19) -0.0121(19) 0.032(2)
O3 0.0317(14) 0.0539(17) 0.0242(14) -0.0068(13) 0.0002(13) 0.0219(14)
O4 0.0321(16) 0.055(2) 0.0362(17) -0.0128(15) -0.0049(15) 0.0156(15)
O5 0.0349(16) 0.0621(19) 0.0244(15) -0.0008(14) 0.0050(14) 0.0223(15)
O6 0.056(2) 0.119(4) 0.038(2) 0.009(2) 0.015(2) 0.059(3)
O7 0.0410(15) 0.0649(18) 0.0246(14) 0.0064(14) 0.0086(13) 0.0268(14)
O8 0.0480(18) 0.089(2) 0.0302(17) 0.0010(17) 0.0040(15) 0.0306(18)
O9 0.0316(15) 0.0411(17) 0.0226(15) -0.0033(13) 0.0040(13) 0.0128(14)
O10 0.0423(19) 0.038(2) 0.0329(18) -0.0019(16) 0.0111(16) 0.0215(17)
O11 0.0307(14) 0.0381(16) 0.0225(14) 0.0028(12) 0.0073(12) 0.0136(13)
O12 0.0340(15) 0.0419(17) 0.0257(15) -0.0028(13) 0.0012(13) 0.0182(14)
O13 0.0335(15) 0.0547(18) 0.0263(15) 0.0061(14) 0.0028(13) 0.0181(14)
O14 0.087(3) 0.075(3) 0.057(3) -0.004(2) -0.016(2) 0.061(3)
O15 0.0303(14) 0.0445(16) 0.0276(14) 0.0000(13) 0.0058(12) 0.0184(13)
O16 0.0343(16) 0.0411(18) 0.0424(17) -0.0053(15) 0.0021(15) 0.0131(15)
N1 0.0307(18) 0.048(2) 0.0323(18) -0.0058(17) -0.0083(16) 0.0184(16)
N2 0.0337(19) 0.048(2) 0.036(2) -0.0059(18) -0.0081(18) 0.0148(18)
N3 0.044(2) 0.060(2) 0.0346(19) -0.0152(18) -0.0017(17) 0.0266(18)
N4 0.069(3) 0.080(3) 0.051(3) -0.030(2) -0.010(2) 0.035(3)
N5 0.0402(19) 0.075(2) 0.0249(18) 0.0034(17) 0.0091(16) 0.0266(18)
N6 0.050(2) 0.078(3) 0.029(2) 0.000(2) 0.0110(18) 0.031(2)
N7 0.041(2) 0.098(3) 0.0313(19) 0.0190(19) 0.0069(17) 0.0327(19)
N8 0.049(3) 0.163(4) 0.049(3) 0.027(3) 0.000(2) 0.008(3)
N9 0.0277(17) 0.0386(19) 0.0205(16) 0.0010(15) 0.0045(14) 0.0136(15)
N10 0.0318(18) 0.042(2) 0.0201(17) 0.0011(16) 0.0033(16) 0.0161(17)
N11 0.0408(18) 0.0395(19) 0.0323(18) -0.0044(16) 0.0103(16) 0.0172(16)
N12 0.055(2) 0.051(3) 0.047(2) -0.019(2) 0.006(2) 0.020(2)
N13 0.0328(16) 0.0359(17) 0.0340(16) 0.0014(15) 0.0067(15) 0.0127(15)
N14 0.0403(19) 0.040(2) 0.049(2) -0.0007(17) 0.0008(18) 0.0149(17)
N15 0.0307(18) 0.046(2) 0.0368(19) 0.0021(17) 0.0020(16) 0.0181(16)
N16 0.043(2) 0.058(3) 0.031(2) -0.015(2) -0.0010(19) 0.027(2)
C1 0.0352(19) 0.053(2) 0.0280(19) 0.0018(18) 0.0081(17) 0.0181(18)
C2 0.0330(18) 0.052(2) 0.0226(18) -0.0004(17) 0.0034(16) 0.0176(17)
C3 0.034(2) 0.046(2) 0.031(2) 0.0002(19) -0.0012(18) 0.0176(18)
C4 0.057(3) 0.066(4) 0.038(3) 0.004(3) -0.015(3) 0.019(3)
C5 0.027(2) 0.052(3) 0.042(2) -0.012(2) -0.003(2) 0.015(2)
C6 0.0299(19) 0.055(2) 0.0303(19) -0.0046(18) -0.0022(17) 0.0195(18)
C7 0.036(2) 0.057(2) 0.033(2) -0.0091(19) 0.0024(18) 0.0189(19)
C8 0.032(2) 0.058(2) 0.035(2) -0.011(2) 0.0029(19) 0.0221(19)
C9 0.0296(19) 0.054(2) 0.0275(19) -0.0064(18) 0.0025(17) 0.0175(18)
C10 0.0286(18) 0.049(2) 0.0230(18) -0.0004(17) 0.0031(16) 0.0148(17)
C11 0.0309(19) 0.051(2) 0.0250(18) -0.0029(18) 0.0031(17) 0.0162(18)
C12 0.0297(17) 0.051(2) 0.0213(17) 0.0032(16) 0.0036(16) 0.0163(16)
C13 0.052(2) 0.071(3) 0.043(2) -0.016(2) -0.003(2) 0.025(2)
C14 0.061(3) 0.072(3) 0.052(3) -0.022(3) -0.008(2) 0.026(3)
C15 0.110(5) 0.085(5) 0.082(5) -0.040(4) -0.030(5) 0.025(5)
C16 0.057(3) 0.068(3) 0.058(3) -0.021(3) 0.000(3) 0.034(2)
C17 0.047(2) 0.068(3) 0.047(2) -0.018(2) -0.003(2) 0.030(2)
C18 0.036(2) 0.068(2) 0.026(2) 0.003(2) 0.0055(19) 0.024(2)
C19 0.0338(19) 0.066(2) 0.0234(18) 0.0055(18) 0.0098(17) 0.0225(18)
C20 0.038(2) 0.073(2) 0.030(2) 0.0038(19) 0.0092(18) 0.0285(19)
C21 0.0360(19) 0.072(2) 0.0259(19) 0.0087(18) 0.0108(17) 0.0259(19)
C22 0.069(3) 0.079(4) 0.046(3) -0.004(3) 0.010(3) 0.027(3)
C23 0.052(2) 0.092(3) 0.033(2) 0.001(2) 0.012(2) 0.028(2)
C24 0.042(2) 0.079(2) 0.0280(19) 0.0108(19) 0.0117(18) 0.0280(19)
C25 0.037(2) 0.087(2) 0.0267(19) 0.0216(19) 0.0117(18) 0.028(2)
C26 0.040(2) 0.077(3) 0.035(2) 0.021(2) 0.0130(19) 0.035(2)
C27 0.040(2) 0.068(2) 0.0262(19) 0.0098(19) 0.0113(18) 0.0265(19)
C28 0.0369(19) 0.068(2) 0.0258(18) 0.0098(17) 0.0110(16) 0.0269(18)
C29 0.0353(17) 0.065(2) 0.0221(17) 0.0051(17) 0.0073(16) 0.0213(17)
C30 0.045(2) 0.103(3) 0.036(2) 0.022(2) 0.009(2) 0.025(2)
C31 0.060(3) 0.127(4) 0.039(3) 0.015(3) 0.010(3) 0.010(3)
C32 0.081(5) 0.232(8) 0.077(5) 0.009(6) -0.003(5) -0.008(6)
C33 0.052(3) 0.141(4) 0.053(3) 0.022(3) 0.005(3) 0.014(3)
C34 0.049(2) 0.111(3) 0.046(2) 0.026(3) 0.011(2) 0.030(2)
C35 0.0260(19) 0.040(2) 0.025(2) -0.0003(18) 0.0057(17) 0.0156(18)
C36 0.0242(17) 0.038(2) 0.0251(18) 0.0001(16) 0.0072(16) 0.0137(16)
C37 0.0292(19) 0.033(2) 0.0264(19) 0.0014(17) 0.0081(17) 0.0138(17)
C38 0.031(2) 0.053(3) 0.031(2) -0.001(2) 0.002(2) 0.022(2)
C39 0.037(2) 0.043(2) 0.025(2) 0.0005(19) 0.0063(19) 0.018(2)
C40 0.0289(17) 0.0377(19) 0.0252(17) 0.0031(16) 0.0092(15) 0.0139(16)
C41 0.0336(18) 0.0363(19) 0.0308(18) -0.0024(16) 0.0108(16) 0.0153(16)
C42 0.0306(18) 0.039(2) 0.0307(19) 0.0035(17) 0.0100(16) 0.0196(17)
C43 0.0288(17) 0.039(2) 0.0272(18) 0.0054(16) 0.0077(16) 0.0174(16)
C44 0.0272(17) 0.0398(18) 0.0240(17) 0.0035(15) 0.0091(15) 0.0134(15)
C45 0.0240(16) 0.0396(18) 0.0228(17) 0.0032(15) 0.0091(15) 0.0095(15)
C46 0.0262(17) 0.0362(19) 0.0256(18) 0.0026(16) 0.0090(16) 0.0131(16)
C47 0.050(2) 0.043(2) 0.043(2) -0.006(2) 0.008(2) 0.017(2)
C48 0.048(3) 0.045(3) 0.059(3) -0.008(2) 0.008(2) 0.018(2)
C49 0.078(4) 0.067(4) 0.073(4) -0.034(4) -0.001(4) 0.019(4)
C50 0.052(3) 0.055(3) 0.041(2) -0.012(2) 0.003(2) 0.018(2)
C51 0.040(2) 0.049(2) 0.036(2) -0.011(2) 0.0104(19) 0.018(2)
C52 0.0351(19) 0.049(2) 0.0305(19) 0.0080(18) 0.0059(17) 0.0205(18)
C53 0.0287(17) 0.041(2) 0.0280(18) 0.0068(16) 0.0098(16) 0.0138(16)
C54 0.0321(18) 0.041(2) 0.0363(19) 0.0058(17) 0.0086(17) 0.0141(17)
C55 0.060(4) 0.039(3) 0.077(4) 0.002(3) -0.002(3) 0.003(3)
C56 0.038(2) 0.044(2) 0.041(2) -0.0069(19) 0.0039(19) 0.0173(18)
C57 0.0313(18) 0.042(2) 0.0329(19) -0.0001(17) 0.0083(17) 0.0129(17)
C58 0.0277(18) 0.044(2) 0.035(2) 0.0050(18) 0.0048(17) 0.0158(17)
C59 0.033(2) 0.047(2) 0.035(2) 0.0047(19) 0.0073(18) 0.0211(19)
C60 0.0278(19) 0.043(2) 0.032(2) 0.0009(19) 0.0050(18) 0.0145(18)
C61 0.0292(18) 0.041(2) 0.0303(18) 0.0043(16) 0.0096(16) 0.0138(16)
C62 0.0279(17) 0.0430(19) 0.0251(17) 0.0050(16) 0.0096(15) 0.0119(16)
C63 0.0271(18) 0.040(2) 0.0324(19) 0.0044(17) 0.0080(17) 0.0122(17)
C64 0.034(2) 0.051(3) 0.039(2) 0.001(2) 0.001(2) 0.020(2)
C65 0.043(2) 0.064(3) 0.037(2) -0.002(2) 0.008(2) 0.029(2)
C66 0.055(3) 0.087(5) 0.052(3) -0.029(3) -0.019(3) 0.040(3)
C67 0.038(2) 0.054(3) 0.048(3) -0.015(2) 0.000(2) 0.021(2)
C68 0.032(2) 0.048(2) 0.043(2) -0.004(2) 0.003(2) 0.0186(19)

loop_
_atom_type_symbol
_atom_type_description
_atom_type_scat_dispersion_real
_atom_type_scat_dispersion_imag
_atom_type_scat_source
C C 0.0033 0.0016 'International Tables Vol C Tables 4.2.6.8 and 6.1.1.4'
H H 0.0000 0.0000 'International Tables Vol C Tables 4.2.6.8 and 6.1.1.4'
F F 0.0171 0.0103 'International Tables Vol C Tables 4.2.6.8 and 6.1.1.4'
N N 0.0061 0.0033 'International Tables Vol C Tables 4.2.6.8 and 6.1.1.4'
O O 0.0106 0.0060 'International Tables Vol C Tables 4.2.6.8 and 6.1.1.4'
Yb Yb -0.3850 5.5486 'International Tables Vol C Tables 4.2.6.8 and 6.1.1.4'

loop_
_geom_angle_atom_site_label_1
_geom_angle_atom_site_label_2
_geom_angle_atom_site_label_3
_geom_angle
_geom_angle_site_symmetry_1
_geom_angle_site_symmetry_3
_geom_angle_publ_flag
O1 Yb1 O3 72.26(11) . . ?
O1 Yb1 O5 142.48(11) . . ?
O1 Yb1 O7 79.80(12) . . ?
O1 Yb1 O9 113.04(12) . . ?
O1 Yb1 O11 72.08(11) . . ?
O1 Yb1 O13 78.11(12) . . ?
O1 Yb1 O15 141.61(11) . . ?
O5 Yb1 O3 76.76(12) . . ?
O5 Yb1 O7 73.08(12) . . ?
O5 Yb1 O9 78.84(12) . . ?
O5 Yb1 O11 142.94(11) . . ?
O5 Yb1 O13 116.04(13) . . ?
O5 Yb1 O15 74.15(11) . . ?
O7 Yb1 O3 77.23(13) . . ?
O7 Yb1 O11 141.34(12) . . ?
O7 Yb1 O15 112.30(13) . . ?
O9 Yb1 O3 76.47(11) . . ?
O9 Yb1 O7 145.08(12) . . ?
O9 Yb1 O11 72.21(11) . . ?
O9 Yb1 O13 140.77(11) . . ?
O9 Yb1 O15 78.51(12) . . ?
O11 Yb1 O3 116.97(12) . . ?
O13 Yb1 O3 140.37(11) . . ?
O13 Yb1 O7 72.04(12) . . ?
O13 Yb1 O11 76.54(12) . . ?
O13 Yb1 O15 72.12(11) . . ?
O15 Yb1 O3 144.62(11) . . ?
O15 Yb1 O11 77.77(11) . . ?
C1 O1 Yb1 137.5(3) . . ?
C12 O3 Yb1 131.6(3) . . ?
C6 O4 C5 112.2(4) . . ?
C18 O5 Yb1 138.2(3) . . ?
C29 O7 Yb1 128.0(4) . . ?
C24 O8 C23 110.1(4) . . ?
C35 O9 Yb1 139.5(3) . . ?
C45 O11 Yb1 127.1(3) . . ?
C40 O12 C39 110.3(4) . . ?
C52 O13 Yb1 136.4(3) . . ?
C62 O15 Yb1 130.9(3) . . ?
C57 O16 C56 111.6(4) . . ?
C3 N1 N2 118.4(4) . . ?
C3 N1 C11 121.6(4) . . ?
C11 N1 N2 119.8(4) . . ?
N1 N2 C4 108.1(4) . . ?
C5 N2 N1 106.6(4) . . ?
C5 N2 C4 114.3(5) . . ?
C7 N3 C13 116.4(5) . . ?
C7 N3 C17 122.4(4) . . ?
C17 N3 C13 111.8(5) . . ?
C14 N4 C15 110.1(5) . . ?
C16 N4 C14 108.4(5) . . ?
C16 N4 C15 110.4(7) . . ?
C20 N5 N6 118.4(5) . . ?
C20 N5 C21 121.9(5) . . ?
C21 N5 N6 119.6(4) . . ?
N5 N6 C22 110.5(5) . . ?
C23 N6 N5 108.1(5) . . ?
C23 N6 C22 114.5(5) . . ?
C25 N7 C30 121.2(5) . . ?
C25 N7 C34 122.7(5) . . ?
C34 N7 C30 113.6(4) . . ?
C32 N8 C31 113.7(8) . . ?
C32 N8 C33 111.0(7) . . ?
C33 N8 C31 107.3(6) . . ?
C37 N9 N10 118.4(4) . . ?
C37 N9 C46 121.9(4) . . ?
C46 N9 N10 119.5(4) . . ?
N9 N10 C38 110.2(4) . . ?
N9 N10 C39 107.8(4) . . ?
C39 N10 C38 113.0(4) . . ?
C41 N11 C47 119.6(4) . . ?
C41 N11 C51 116.0(4) . . ?
C51 N11 C47 112.2(4) . . ?
C48 N12 C49 109.6(5) . . ?
C50 N12 C48 111.1(5) . . ?
C50 N12 C49 110.7(5) . . ?
C54 N13 N14 119.0(4) . . ?
C54 N13 C63 122.1(4) . . ?
C63 N13 N14 118.5(4) . . ?
N13 N14 C55 109.9(5) . . ?
C56 N14 N13 108.9(4) . . ?
C56 N14 C55 113.5(4) . . ?
C58 N15 C64 119.1(4) . . ?
C58 N15 C68 115.1(4) . . ?
C64 N15 C68 111.9(4) . . ?
C65 N16 H16 108.0 . . ?
C65 N16 C66 110.2(5) . . ?
C65 N16 C67 109.7(4) . . ?
C66 N16 H16 108.0 . . ?
C67 N16 H16 108.0 . . ?
C67 N16 C66 112.7(4) . . ?
O1 C1 O2 123.6(5) . . ?
O1 C1 C2 119.4(5) . . ?
O2 C1 C2 116.9(4) . . ?
C3 C2 C1 116.5(5) . . ?
C3 C2 C12 120.5(5) . . ?
C12 C2 C1 123.0(4) . . ?
N1 C3 C2 122.8(5) . . ?
N1 C3 H3 118.6 . . ?
C2 C3 H3 118.6 . . ?
N2 C4 H4A 109.5 . . ?
N2 C4 H4B 109.5 . . ?
N2 C4 H4C 109.5 . . ?
H4A C4 H4B 109.5 . . ?
H4A C4 H4C 109.5 . . ?
H4B C4 H4C 109.5 . . ?
O4 C5 H5A 109.1 . . ?
O4 C5 H5B 109.1 . . ?
N2 C5 O4 112.6(4) . . ?
N2 C5 H5A 109.1 . . ?
N2 C5 H5B 109.1 . . ?
H5A C5 H5B 107.8 . . ?
O4 C6 C11 119.7(5) . . ?
C7 C6 O4 118.9(5) . . ?
C7 C6 C11 121.3(4) . . ?
N3 C7 C8 124.8(5) . . ?
C6 C7 N3 119.1(4) . . ?
C6 C7 C8 116.0(5) . . ?
F1 C8 C7 118.2(5) . . ?
F1 C8 C9 118.5(4) . . ?
C9 C8 C7 123.3(5) . . ?
C8 C9 H9 119.7 . . ?
C8 C9 C10 120.6(5) . . ?
C10 C9 H9 119.7 . . ?
C9 C10 C11 117.9(5) . . ?
C9 C10 C12 122.7(4) . . ?
C11 C10 C12 119.4(5) . . ?
N1 C11 C6 119.7(4) . . ?
N1 C11 C10 119.6(5) . . ?
C10 C11 C6 120.6(5) . . ?
O3 C12 C2 125.6(5) . . ?
O3 C12 C10 118.3(5) . . ?
C2 C12 C10 116.1(4) . . ?
N3 C13 H13A 109.9 . . ?
N3 C13 H13B 109.9 . . ?
N3 C13 C14 109.0(6) . . ?
H13A C13 H13B 108.3 . . ?
C14 C13 H13A 109.9 . . ?
C14 C13 H13B 109.9 . . ?
N4 C14 C13 110.6(5) . . ?
N4 C14 H14A 109.5 . . ?
N4 C14 H14B 109.5 . . ?
C13 C14 H14A 109.5 . . ?
C13 C14 H14B 109.5 . . ?
H14A C14 H14B 108.1 . . ?
N4 C15 H15A 109.5 . . ?
N4 C15 H15B 109.5 . . ?
N4 C15 H15C 109.5 . . ?
H15A C15 H15B 109.5 . . ?
H15A C15 H15C 109.5 . . ?
H15B C15 H15C 109.5 . . ?
N4 C16 H16A 109.3 . . ?
N4 C16 H16B 109.3 . . ?
N4 C16 C17 111.7(6) . . ?
H16A C16 H16B 108.0 . . ?
C17 C16 H16A 109.3 . . ?
C17 C16 H16B 109.3 . . ?
N3 C17 C16 110.0(5) . . ?
N3 C17 H17A 109.7 . . ?
N3 C17 H17B 109.7 . . ?
C16 C17 H17A 109.7 . . ?
C16 C17 H17B 109.7 . . ?
H17A C17 H17B 108.2 . . ?
O5 C18 C19 117.8(5) . . ?
O6 C18 O5 123.3(5) . . ?
O6 C18 C19 118.9(5) . . ?
C20 C19 C18 117.6(5) . . ?
C20 C19 C29 119.5(5) . . ?
C29 C19 C18 122.9(5) . . ?
N5 C20 C19 122.2(5) . . ?
N5 C20 H20 118.9 . . ?
C19 C20 H20 118.9 . . ?
N5 C21 C24 119.9(5) . . ?
N5 C21 C28 118.9(4) . . ?
C28 C21 C24 121.2(5) . . ?
N6 C22 H22A 109.5 . . ?
N6 C22 H22B 109.5 . . ?
N6 C22 H22C 109.5 . . ?
H22A C22 H22B 109.5 . . ?
H22A C22 H22C 109.5 . . ?
H22B C22 H22C 109.5 . . ?
O8 C23 H23A 109.6 . . ?
O8 C23 H23B 109.6 . . ?
N6 C23 O8 110.5(5) . . ?
N6 C23 H23A 109.6 . . ?
N6 C23 H23B 109.6 . . ?
H23A C23 H23B 108.1 . . ?
O8 C24 C21 119.1(5) . . ?
O8 C24 C25 120.0(5) . . ?
C25 C24 C21 120.9(5) . . ?
N7 C25 C24 121.3(5) . . ?
N7 C25 C26 123.1(6) . . ?
C24 C25 C26 115.5(5) . . ?
F2 C26 C25 118.1(4) . . ?
C27 C26 F2 117.8(5) . . ?
C27 C26 C25 123.9(6) . . ?
C26 C27 H27 119.9 . . ?
C26 C27 C28 120.2(5) . . ?
C28 C27 H27 119.9 . . ?
C21 C28 C27 118.1(5) . . ?
C21 C28 C29 120.0(5) . . ?
C27 C28 C29 122.0(5) . . ?
O7 C29 C19 125.3(4) . . ?
O7 C29 C28 117.3(5) . . ?
C19 C29 C28 117.4(5) . . ?
N7 C30 H30A 109.8 . . ?
N7 C30 H30B 109.8 . . ?
N7 C30 C31 109.3(5) . . ?
H30A C30 H30B 108.3 . . ?
C31 C30 H30A 109.8 . . ?
C31 C30 H30B 109.8 . . ?
N8 C31 H31A 110.0 . . ?
N8 C31 H31B 110.0 . . ?
C30 C31 N8 108.3(7) . . ?
C30 C31 H31A 110.0 . . ?
C30 C31 H31B 110.0 . . ?
H31A C31 H31B 108.4 . . ?
N8 C32 H32A 109.5 . . ?
N8 C32 H32B 109.5 . . ?
N8 C32 H32C 109.5 . . ?
H32A C32 H32B 109.5 . . ?
H32A C32 H32C 109.5 . . ?
H32B C32 H32C 109.5 . . ?
N8 C33 H33A 109.2 . . ?
N8 C33 H33B 109.2 . . ?
H33A C33 H33B 107.9 . . ?
C34 C33 N8 111.9(6) . . ?
C34 C33 H33A 109.2 . . ?
C34 C33 H33B 109.2 . . ?
N7 C34 H34A 108.9 . . ?
N7 C34 H34B 108.9 . . ?
C33 C34 N7 113.1(7) . . ?
C33 C34 H34A 108.9 . . ?
C33 C34 H34B 108.9 . . ?
H34A C34 H34B 107.8 . . ?
O9 C35 O10 123.3(4) . . ?
O9 C35 C36 118.6(5) . . ?
O10 C35 C36 118.0(4) . . ?
C37 C36 C35 117.6(4) . . ?
C37 C36 C45 120.6(4) . . ?
C45 C36 C35 121.8(4) . . ?
N9 C37 C36 121.9(5) . . ?
N9 C37 H37 119.1 . . ?
C36 C37 H37 119.1 . . ?
N10 C38 H38A 109.5 . . ?
N10 C38 H38B 109.5 . . ?
N10 C38 H38C 109.5 . . ?
H38A C38 H38B 109.5 . . ?
H38A C38 H38C 109.5 . . ?
H38B C38 H38C 109.5 . . ?
O12 C39 H39A 109.2 . . ?
O12 C39 H39B 109.2 . . ?
N10 C39 O12 112.2(4) . . ?
N10 C39 H39A 109.2 . . ?
N10 C39 H39B 109.2 . . ?
H39A C39 H39B 107.9 . . ?
O12 C40 C41 118.9(4) . . ?
O12 C40 C46 120.9(4) . . ?
C41 C40 C46 120.1(4) . . ?
C40 C41 N11 119.2(4) . . ?
C40 C41 C42 116.4(4) . . ?
C42 C41 N11 124.4(5) . . ?
F3 C42 C41 117.7(4) . . ?
F3 C42 C43 118.0(4) . . ?
C43 C42 C41 124.3(5) . . ?
C42 C43 H43 120.3 . . ?
C42 C43 C44 119.3(4) . . ?
C44 C43 H43 120.3 . . ?
C43 C44 C45 121.7(4) . . ?
C43 C44 C46 117.7(4) . . ?
C46 C44 C45 120.4(4) . . ?
O11 C45 C36 126.0(4) . . ?
O11 C45 C44 117.7(4) . . ?
C36 C45 C44 116.3(4) . . ?
N9 C46 C40 119.4(4) . . ?
N9 C46 C44 118.6(4) . . ?
C40 C46 C44 122.0(5) . . ?
N11 C47 H47A 110.1 . . ?
N11 C47 H47B 110.1 . . ?
N11 C47 C48 108.2(5) . . ?
H47A C47 H47B 108.4 . . ?
C48 C47 H47A 110.1 . . ?
C48 C47 H47B 110.1 . . ?
N12 C48 C47 109.4(5) . . ?
N12 C48 H48A 109.8 . . ?
N12 C48 H48B 109.8 . . ?
C47 C48 H48A 109.8 . . ?
C47 C48 H48B 109.8 . . ?
H48A C48 H48B 108.2 . . ?
N12 C49 H49A 109.5 . . ?
N12 C49 H49B 109.5 . . ?
N12 C49 H49C 109.5 . . ?
H49A C49 H49B 109.5 . . ?
H49A C49 H49C 109.5 . . ?
H49B C49 H49C 109.5 . . ?
N12 C50 H50A 109.5 . . ?
N12 C50 H50B 109.5 . . ?
N12 C50 C51 110.6(5) . . ?
H50A C50 H50B 108.1 . . ?
C51 C50 H50A 109.5 . . ?
C51 C50 H50B 109.5 . . ?
N11 C51 C50 108.8(5) . . ?
N11 C51 H51A 109.9 . . ?
N11 C51 H51B 109.9 . . ?
C50 C51 H51A 109.9 . . ?
C50 C51 H51B 109.9 . . ?
H51A C51 H51B 108.3 . . ?
O13 C52 C53 118.0(5) . . ?
O14 C52 O13 123.3(5) . . ?
O14 C52 C53 118.7(5) . . ?
C54 C53 C52 117.0(5) . . ?
C54 C53 C62 119.9(4) . . ?
C62 C53 C52 123.1(5) . . ?
N13 C54 C53 122.5(5) . . ?
N13 C54 H54 118.7 . . ?
C53 C54 H54 118.7 . . ?
N14 C55 H55A 109.5 . . ?
N14 C55 H55B 109.5 . . ?
N14 C55 H55C 109.5 . . ?
H55A C55 H55B 109.5 . . ?
H55A C55 H55C 109.5 . . ?
H55B C55 H55C 109.5 . . ?
O16 C56 H56A 109.0 . . ?
O16 C56 H56B 109.0 . . ?
N14 C56 O16 113.0(4) . . ?
N14 C56 H56A 109.0 . . ?
N14 C56 H56B 109.0 . . ?
H56A C56 H56B 107.8 . . ?
O16 C57 C58 119.3(4) . . ?
O16 C57 C63 119.7(5) . . ?
C58 C57 C63 121.0(5) . . ?
N15 C58 C59 124.9(5) . . ?
C57 C58 N15 118.7(5) . . ?
C57 C58 C59 116.4(4) . . ?
F4 C59 C58 118.0(4) . . ?
C60 C59 F4 118.5(5) . . ?
C60 C59 C58 123.5(5) . . ?
C59 C60 H60 120.1 . . ?
C59 C60 C61 119.8(5) . . ?
C61 C60 H60 120.1 . . ?
C60 C61 C62 121.7(5) . . ?
C60 C61 C63 118.9(4) . . ?
C63 C61 C62 119.3(5) . . ?
O15 C62 C53 126.3(4) . . ?
O15 C62 C61 117.6(5) . . ?
C53 C62 C61 116.1(4) . . ?
N13 C63 C57 120.6(5) . . ?
N13 C63 C61 119.3(4) . . ?
C61 C63 C57 120.1(5) . . ?
N15 C64 H64A 109.7 . . ?
N15 C64 H64B 109.7 . . ?
N15 C64 C65 109.8(4) . . ?
H64A C64 H64B 108.2 . . ?
C65 C64 H64A 109.7 . . ?
C65 C64 H64B 109.7 . . ?
N16 C65 C64 109.8(5) . . ?
N16 C65 H65A 109.7 . . ?
N16 C65 H65B 109.7 . . ?
C64 C65 H65A 109.7 . . ?
C64 C65 H65B 109.7 . . ?
H65A C65 H65B 108.2 . . ?
N16 C66 H66A 109.5 . . ?
N16 C66 H66B 109.5 . . ?
N16 C66 H66C 109.5 . . ?
H66A C66 H66B 109.5 . . ?
H66A C66 H66C 109.5 . . ?
H66B C66 H66C 109.5 . . ?
N16 C67 H67A 109.5 . . ?
N16 C67 H67B 109.5 . . ?
N16 C67 C68 110.5(4) . . ?
H67A C67 H67B 108.1 . . ?
C68 C67 H67A 109.5 . . ?
C68 C67 H67B 109.5 . . ?
N15 C68 C67 109.5(5) . . ?
N15 C68 H68A 109.8 . . ?
N15 C68 H68B 109.8 . . ?
C67 C68 H68A 109.8 . . ?
C67 C68 H68B 109.8 . . ?
H68A C68 H68B 108.2 . . ?

loop_
_geom_bond_atom_site_label_1
_geom_bond_atom_site_label_2
_geom_bond_distance
_geom_bond_site_symmetry_2
_geom_bond_publ_flag
Yb1 O1 2.276(3) . ?
Yb1 O3 2.389(3) . ?
Yb1 O5 2.282(3) . ?
Yb1 O7 2.306(3) . ?
Yb1 O9 2.292(3) . ?
Yb1 O11 2.352(3) . ?
Yb1 O13 2.301(4) . ?
Yb1 O15 2.340(3) . ?
F1 C8 1.352(6) . ?
F2 C26 1.353(6) . ?
F3 C42 1.355(5) . ?
F4 C59 1.359(6) . ?
O1 C1 1.252(5) . ?
O2 C1 1.258(6) . ?
O3 C12 1.268(5) . ?
O4 C5 1.461(6) . ?
O4 C6 1.379(6) . ?
O5 C18 1.275(6) . ?
O6 C18 1.248(6) . ?
O7 C29 1.277(6) . ?
O8 C23 1.479(7) . ?
O8 C24 1.375(7) . ?
O9 C35 1.252(5) . ?
O10 C35 1.255(6) . ?
O11 C45 1.262(5) . ?
O12 C39 1.450(6) . ?
O12 C40 1.374(5) . ?
O13 C52 1.273(6) . ?
O14 C52 1.223(6) . ?
O15 C62 1.259(6) . ?
O16 C56 1.456(6) . ?
O16 C57 1.371(6) . ?
N1 N2 1.436(5) . ?
N1 C3 1.341(6) . ?
N1 C11 1.379(6) . ?
N2 C4 1.470(7) . ?
N2 C5 1.427(7) . ?
N3 C7 1.410(7) . ?
N3 C13 1.459(7) . ?
N3 C17 1.435(7) . ?
N4 C14 1.457(8) . ?
N4 C15 1.485(9) . ?
N4 C16 1.454(8) . ?
N5 N6 1.441(6) . ?
N5 C20 1.329(6) . ?
N5 C21 1.381(7) . ?
N6 C22 1.455(8) . ?
N6 C23 1.428(7) . ?
N7 C25 1.376(6) . ?
N7 C30 1.479(7) . ?
N7 C34 1.452(8) . ?
N8 C31 1.501(10) . ?
N8 C32 1.417(9) . ?
N8 C33 1.492(9) . ?
N9 N10 1.429(5) . ?
N9 C37 1.340(6) . ?
N9 C46 1.388(6) . ?
N10 C38 1.483(6) . ?
N10 C39 1.447(6) . ?
N11 C41 1.421(6) . ?
N11 C47 1.471(7) . ?
N11 C51 1.466(6) . ?
N12 C48 1.449(7) . ?
N12 C49 1.495(7) . ?
N12 C50 1.439(8) . ?
N13 N14 1.439(6) . ?
N13 C54 1.316(6) . ?
N13 C63 1.367(6) . ?
N14 C55 1.474(8) . ?
N14 C56 1.416(6) . ?
N15 C58 1.404(6) . ?
N15 C64 1.458(6) . ?
N15 C68 1.465(7) . ?
N16 H16 1.0000 . ?
N16 C65 1.481(7) . ?
N16 C66 1.493(6) . ?
N16 C67 1.483(7) . ?
C1 C2 1.498(7) . ?
C2 C3 1.360(6) . ?
C2 C12 1.430(7) . ?
C3 H3 0.9500 . ?
C4 H4A 0.9800 . ?
C4 H4B 0.9800 . ?
C4 H4C 0.9800 . ?
C5 H5A 0.9900 . ?
C5 H5B 0.9900 . ?
C6 C7 1.372(7) . ?
C6 C11 1.405(7) . ?
C7 C8 1.417(7) . ?
C8 C9 1.356(7) . ?
C9 H9 0.9500 . ?
C9 C10 1.377(7) . ?
C10 C11 1.404(6) . ?
C10 C12 1.482(7) . ?
C13 H13A 0.9900 . ?
C13 H13B 0.9900 . ?
C13 C14 1.499(8) . ?
C14 H14A 0.9900 . ?
C14 H14B 0.9900 . ?
C15 H15A 0.9800 . ?
C15 H15B 0.9800 . ?
C15 H15C 0.9800 . ?
C16 H16A 0.9900 . ?
C16 H16B 0.9900 . ?
C16 C17 1.522(8) . ?
C17 H17A 0.9900 . ?
C17 H17B 0.9900 . ?
C18 C19 1.502(7) . ?
C19 C20 1.383(7) . ?
C19 C29 1.402(7) . ?
C20 H20 0.9500 . ?
C21 C24 1.416(7) . ?
C21 C28 1.388(7) . ?
C22 H22A 0.9800 . ?
C22 H22B 0.9800 . ?
C22 H22C 0.9800 . ?
C23 H23A 0.9900 . ?
C23 H23B 0.9900 . ?
C24 C25 1.385(8) . ?
C25 C26 1.422(8) . ?
C26 C27 1.352(6) . ?
C27 H27 0.9500 . ?
C27 C28 1.392(7) . ?
C28 C29 1.455(6) . ?
C30 H30A 0.9900 . ?
C30 H30B 0.9900 . ?
C30 C31 1.492(8) . ?
C31 H31A 0.9900 . ?
C31 H31B 0.9900 . ?
C32 H32A 0.9800 . ?
C32 H32B 0.9800 . ?
C32 H32C 0.9800 . ?
C33 H33A 0.9900 . ?
C33 H33B 0.9900 . ?
C33 C34 1.421(8) . ?
C34 H34A 0.9900 . ?
C34 H34B 0.9900 . ?
C35 C36 1.496(6) . ?
C36 C37 1.382(6) . ?
C36 C45 1.409(7) . ?
C37 H37 0.9500 . ?
C38 H38A 0.9800 . ?
C38 H38B 0.9800 . ?
C38 H38C 0.9800 . ?
C39 H39A 0.9900 . ?
C39 H39B 0.9900 . ?
C40 C41 1.383(7) . ?
C40 C46 1.398(6) . ?
C41 C42 1.408(6) . ?
C42 C43 1.357(6) . ?
C43 H43 0.9500 . ?
C43 C44 1.396(7) . ?
C44 C45 1.471(6) . ?
C44 C46 1.399(6) . ?
C47 H47A 0.9900 . ?
C47 H47B 0.9900 . ?
C47 C48 1.508(7) . ?
C48 H48A 0.9900 . ?
C48 H48B 0.9900 . ?
C49 H49A 0.9800 . ?
C49 H49B 0.9800 . ?
C49 H49C 0.9800 . ?
C50 H50A 0.9900 . ?
C50 H50B 0.9900 . ?
C50 C51 1.520(7) . ?
C51 H51A 0.9900 . ?
C51 H51B 0.9900 . ?
C52 C53 1.504(7) . ?
C53 C54 1.375(7) . ?
C53 C62 1.410(7) . ?
C54 H54 0.9500 . ?
C55 H55A 0.9800 . ?
C55 H55B 0.9800 . ?
C55 H55C 0.9800 . ?
C56 H56A 0.9900 . ?
C56 H56B 0.9900 . ?
C57 C58 1.377(7) . ?
C57 C63 1.418(6) . ?
C58 C59 1.412(7) . ?
C59 C60 1.359(6) . ?
C60 H60 0.9500 . ?
C60 C61 1.385(7) . ?
C61 C62 1.474(6) . ?
C61 C63 1.395(7) . ?
C64 H64A 0.9900 . ?
C64 H64B 0.9900 . ?
C64 C65 1.504(6) . ?
C65 H65A 0.9900 . ?
C65 H65B 0.9900 . ?
C66 H66A 0.9800 . ?
C66 H66B 0.9800 . ?
C66 H66C 0.9800 . ?
C67 H67A 0.9900 . ?
C67 H67B 0.9900 . ?
C67 C68 1.515(6) . ?
C68 H68A 0.9900 . ?
C68 H68B 0.9900 . ?

loop_
_geom_torsion_atom_site_label_1
_geom_torsion_atom_site_label_2
_geom_torsion_atom_site_label_3
_geom_torsion_atom_site_label_4
_geom_torsion
_geom_torsion_site_symmetry_1
_geom_torsion_site_symmetry_2
_geom_torsion_site_symmetry_3
_geom_torsion_site_symmetry_4
_geom_torsion_publ_flag
Yb1 O1 C1 O2 142.3(4) . . . . ?
Yb1 O1 C1 C2 -34.5(8) . . . . ?
Yb1 O3 C12 C2 18.7(8) . . . . ?
Yb1 O3 C12 C10 -162.0(3) . . . . ?
Yb1 O5 C18 O6 175.5(4) . . . . ?
Yb1 O5 C18 C19 -5.8(9) . . . . ?
Yb1 O7 C29 C19 36.9(8) . . . . ?
Yb1 O7 C29 C28 -143.6(4) . . . . ?
Yb1 O9 C35 O10 174.8(3) . . . . ?
Yb1 O9 C35 C36 -1.0(8) . . . . ?
Yb1 O11 C45 C36 39.1(7) . . . . ?
Yb1 O11 C45 C44 -141.1(3) . . . . ?
Yb1 O13 C52 O14 151.4(5) . . . . ?
Yb1 O13 C52 C53 -28.2(7) . . . . ?
Yb1 O15 C62 C53 22.5(7) . . . . ?
Yb1 O15 C62 C61 -159.0(3) . . . . ?
F1 C8 C9 C10 -177.3(5) . . . . ?
F2 C26 C27 C28 173.2(5) . . . . ?
F3 C42 C43 C44 178.3(4) . . . . ?
F4 C59 C60 C61 173.1(5) . . . . ?
O1 C1 C2 C3 -173.5(5) . . . . ?
O1 C1 C2 C12 4.4(8) . . . . ?
O2 C1 C2 C3 9.5(8) . . . . ?
O2 C1 C2 C12 -172.6(5) . . . . ?
O4 C6 C7 N3 -4.4(8) . . . . ?
O4 C6 C7 C8 174.7(5) . . . . ?
O4 C6 C11 N1 4.3(8) . . . . ?
O4 C6 C11 C10 -173.7(5) . . . . ?
O5 C18 C19 C20 161.1(6) . . . . ?
O5 C18 C19 C29 -18.3(9) . . . . ?
O6 C18 C19 C20 -20.2(9) . . . . ?
O6 C18 C19 C29 160.4(6) . . . . ?
O8 C24 C25 N7 -3.5(9) . . . . ?
O8 C24 C25 C26 179.9(5) . . . . ?
O9 C35 C36 C37 159.2(4) . . . . ?
O9 C35 C36 C45 -20.1(7) . . . . ?
O10 C35 C36 C37 -16.9(7) . . . . ?
O10 C35 C36 C45 163.9(5) . . . . ?
O12 C40 C41 N11 -3.8(7) . . . . ?
O12 C40 C41 C42 178.5(4) . . . . ?
O12 C40 C46 N9 0.9(7) . . . . ?
O12 C40 C46 C44 179.5(4) . . . . ?
O13 C52 C53 C54 173.8(5) . . . . ?
O13 C52 C53 C62 -5.7(8) . . . . ?
O14 C52 C53 C54 -5.8(8) . . . . ?
O14 C52 C53 C62 174.7(5) . . . . ?
O16 C57 C58 N15 1.5(8) . . . . ?
O16 C57 C58 C59 -178.3(5) . . . . ?
O16 C57 C63 N13 -5.4(8) . . . . ?
O16 C57 C63 C61 174.4(5) . . . . ?
N1 N2 C5 O4 61.4(5) . . . . ?
N2 N1 C3 C2 174.6(5) . . . . ?
N2 N1 C11 C6 5.7(8) . . . . ?
N2 N1 C11 C10 -176.2(5) . . . . ?
N3 C7 C8 F1 -1.3(9) . . . . ?
N3 C7 C8 C9 179.7(6) . . . . ?
N3 C13 C14 N4 60.6(7) . . . . ?
N4 C16 C17 N3 -55.8(7) . . . . ?
N5 N6 C23 O8 61.2(6) . . . . ?
N5 C21 C24 O8 -2.7(9) . . . . ?
N5 C21 C24 C25 177.4(6) . . . . ?
N5 C21 C28 C27 -176.9(5) . . . . ?
N5 C21 C28 C29 4.0(8) . . . . ?
N6 N5 C20 C19 175.1(5) . . . . ?
N6 N5 C21 C24 3.1(8) . . . . ?
N6 N5 C21 C28 -177.0(5) . . . . ?
N7 C25 C26 F2 10.7(9) . . . . ?
N7 C25 C26 C27 -174.1(6) . . . . ?
N7 C30 C31 N8 -59.9(7) . . . . ?
N8 C33 C34 N7 53.6(9) . . . . ?
N9 N10 C39 O12 60.3(5) . . . . ?
N10 N9 C37 C36 171.4(4) . . . . ?
N10 N9 C46 C40 2.9(7) . . . . ?
N10 N9 C46 C44 -175.7(4) . . . . ?
N11 C41 C42 F3 7.5(7) . . . . ?
N11 C41 C42 C43 -174.1(5) . . . . ?
N11 C47 C48 N12 59.5(6) . . . . ?
N12 C50 C51 N11 -55.6(6) . . . . ?
N13 N14 C56 O16 -59.6(6) . . . . ?
N14 N13 C54 C53 -177.3(5) . . . . ?
N14 N13 C63 C57 -1.2(7) . . . . ?
N14 N13 C63 C61 179.0(4) . . . . ?
N15 C58 C59 F4 6.2(8) . . . . ?
N15 C58 C59 C60 -175.2(5) . . . . ?
N15 C64 C65 N16 58.8(6) . . . . ?
N16 C67 C68 N15 -56.8(6) . . . . ?
C1 C2 C3 N1 179.7(5) . . . . ?
C1 C2 C12 O3 0.9(8) . . . . ?
C1 C2 C12 C10 -178.4(5) . . . . ?
C3 N1 N2 C4 -90.0(6) . . . . ?
C3 N1 N2 C5 146.7(5) . . . . ?
C3 N1 C11 C6 -178.6(5) . . . . ?
C3 N1 C11 C10 -0.5(8) . . . . ?
C3 C2 C12 O3 178.7(5) . . . . ?
C3 C2 C12 C10 -0.6(7) . . . . ?
C4 N2 C5 O4 -57.8(6) . . . . ?
C5 O4 C6 C7 -159.6(5) . . . . ?
C5 O4 C6 C11 19.0(7) . . . . ?
C6 O4 C5 N2 -54.1(6) . . . . ?
C6 C7 C8 F1 179.6(5) . . . . ?
C6 C7 C8 C9 0.7(9) . . . . ?
C7 N3 C13 C14 154.1(5) . . . . ?
C7 N3 C17 C16 -159.1(5) . . . . ?
C7 C6 C11 N1 -177.1(5) . . . . ?
C7 C6 C11 C10 4.8(9) . . . . ?
C7 C8 C9 C10 1.7(9) . . . . ?
C8 C9 C10 C11 -0.8(8) . . . . ?
C8 C9 C10 C12 177.1(5) . . . . ?
C9 C10 C11 N1 179.6(5) . . . . ?
C9 C10 C11 C6 -2.3(8) . . . . ?
C9 C10 C12 O3 1.7(8) . . . . ?
C9 C10 C12 C2 -178.9(5) . . . . ?
C11 N1 N2 C4 85.8(6) . . . . ?
C11 N1 N2 C5 -37.4(6) . . . . ?
C11 N1 C3 C2 -1.2(8) . . . . ?
C11 C6 C7 N3 177.1(5) . . . . ?
C11 C6 C7 C8 -3.8(9) . . . . ?
C11 C10 C12 O3 179.6(5) . . . . ?
C11 C10 C12 C2 -1.0(7) . . . . ?
C12 C2 C3 N1 1.7(9) . . . . ?
C12 C10 C11 N1 1.6(8) . . . . ?
C12 C10 C11 C6 179.7(5) . . . . ?
C13 N3 C7 C6 -61.1(7) . . . . ?
C13 N3 C7 C8 119.9(7) . . . . ?
C13 N3 C17 C16 55.6(7) . . . . ?
C14 N4 C16 C17 57.7(7) . . . . ?
C15 N4 C14 C13 178.7(6) . . . . ?
C15 N4 C16 C17 178.4(6) . . . . ?
C16 N4 C14 C13 -60.4(8) . . . . ?
C17 N3 C7 C6 155.1(6) . . . . ?
C17 N3 C7 C8 -23.9(9) . . . . ?
C17 N3 C13 C14 -58.4(7) . . . . ?
C18 C19 C20 N5 -179.8(5) . . . . ?
C18 C19 C29 O7 2.0(9) . . . . ?
C18 C19 C29 C28 -177.5(5) . . . . ?
C20 N5 N6 C22 -82.3(6) . . . . ?
C20 N5 N6 C23 151.7(5) . . . . ?
C20 N5 C21 C24 178.9(5) . . . . ?
C20 N5 C21 C28 -1.2(8) . . . . ?
C20 C19 C29 O7 -177.4(6) . . . . ?
C20 C19 C29 C28 3.1(8) . . . . ?
C21 N5 N6 C22 93.6(6) . . . . ?
C21 N5 N6 C23 -32.4(7) . . . . ?
C21 N5 C20 C19 -0.7(9) . . . . ?
C21 C24 C25 N7 176.5(6) . . . . ?
C21 C24 C25 C26 -0.1(9) . . . . ?
C21 C28 C29 O7 175.5(5) . . . . ?
C21 C28 C29 C19 -5.0(8) . . . . ?
C22 N6 C23 O8 -62.4(7) . . . . ?
C23 O8 C24 C21 30.7(7) . . . . ?
C23 O8 C24 C25 -149.3(6) . . . . ?
C24 O8 C23 N6 -61.9(7) . . . . ?
C24 C21 C28 C27 3.0(9) . . . . ?
C24 C21 C28 C29 -176.1(5) . . . . ?
C24 C25 C26 F2 -172.7(5) . . . . ?
C24 C25 C26 C27 2.4(9) . . . . ?
C25 N7 C30 C31 -144.6(7) . . . . ?
C25 N7 C34 C33 147.8(6) . . . . ?
C25 C26 C27 C28 -2.0(9) . . . . ?
C26 C27 C28 C21 -0.7(8) . . . . ?
C26 C27 C28 C29 178.3(6) . . . . ?
C27 C28 C29 O7 -3.5(8) . . . . ?
C27 C28 C29 C19 176.0(5) . . . . ?
C28 C21 C24 O8 177.4(6) . . . . ?
C28 C21 C24 C25 -2.6(9) . . . . ?
C29 C19 C20 N5 -0.4(9) . . . . ?
C30 N7 C25 C24 47.2(9) . . . . ?
C30 N7 C25 C26 -136.4(7) . . . . ?
C30 N7 C34 C33 -50.0(8) . . . . ?
C31 N8 C33 C34 -60.3(9) . . . . ?
C32 N8 C31 C30 -173.6(7) . . . . ?
C32 N8 C33 C34 174.8(9) . . . . ?
C33 N8 C31 C30 63.2(8) . . . . ?
C34 N7 C25 C24 -151.9(6) . . . . ?
C34 N7 C25 C26 24.5(9) . . . . ?
C34 N7 C30 C31 52.9(8) . . . . ?
C35 C36 C37 N9 -175.6(4) . . . . ?
C35 C36 C45 O11 -0.2(8) . . . . ?
C35 C36 C45 C44 180.0(4) . . . . ?
C37 N9 N10 C38 -84.0(5) . . . . ?
C37 N9 N10 C39 152.2(4) . . . . ?
C37 N9 C46 C40 178.1(4) . . . . ?
C37 N9 C46 C44 -0.5(7) . . . . ?
C37 C36 C45 O11 -179.4(5) . . . . ?
C37 C36 C45 C44 0.8(7) . . . . ?
C38 N10 C39 O12 -61.8(5) . . . . ?
C39 O12 C40 C41 -157.5(5) . . . . ?
C39 O12 C40 C46 25.7(6) . . . . ?
C40 O12 C39 N10 -57.7(5) . . . . ?
C40 C41 C42 F3 -174.8(5) . . . . ?
C40 C41 C42 C43 3.5(8) . . . . ?
C41 N11 C47 C48 160.2(5) . . . . ?
C41 N11 C51 C50 -161.0(5) . . . . ?
C41 C40 C46 N9 -175.8(5) . . . . ?
C41 C40 C46 C44 2.7(7) . . . . ?
C41 C42 C43 C44 -0.1(8) . . . . ?
C42 C43 C44 C45 172.4(5) . . . . ?
C42 C43 C44 C46 -2.1(7) . . . . ?
C43 C44 C45 O11 0.9(7) . . . . ?
C43 C44 C45 C36 -179.2(5) . . . . ?
C43 C44 C46 N9 179.4(4) . . . . ?
C43 C44 C46 C40 0.8(7) . . . . ?
C45 C36 C37 N9 3.6(7) . . . . ?
C45 C44 C46 N9 4.9(7) . . . . ?
C45 C44 C46 C40 -173.7(5) . . . . ?
C46 N9 N10 C38 91.4(5) . . . . ?
C46 N9 N10 C39 -32.4(6) . . . . ?
C46 N9 C37 C36 -3.8(7) . . . . ?
C46 C40 C41 N11 173.1(4) . . . . ?
C46 C40 C41 C42 -4.7(7) . . . . ?
C46 C44 C45 O11 175.2(4) . . . . ?
C46 C44 C45 C36 -4.9(7) . . . . ?
C47 N11 C41 C40 -148.9(5) . . . . ?
C47 N11 C41 C42 28.6(7) . . . . ?
C47 N11 C51 C50 56.6(6) . . . . ?
C48 N12 C50 C51 59.3(6) . . . . ?
C49 N12 C48 C47 176.0(5) . . . . ?
C49 N12 C50 C51 -178.7(5) . . . . ?
C50 N12 C48 C47 -61.3(6) . . . . ?
C51 N11 C41 C40 71.5(6) . . . . ?
C51 N11 C41 C42 -110.9(6) . . . . ?
C51 N11 C47 C48 -58.9(6) . . . . ?
C52 C53 C54 N13 176.6(5) . . . . ?
C52 C53 C62 O15 7.1(8) . . . . ?
C52 C53 C62 C61 -171.4(5) . . . . ?
C54 N13 N14 C55 81.6(6) . . . . ?
C54 N13 N14 C56 -153.5(5) . . . . ?
C54 N13 C63 C57 -174.7(5) . . . . ?
C54 N13 C63 C61 5.5(7) . . . . ?
C54 C53 C62 O15 -172.4(5) . . . . ?
C54 C53 C62 C61 9.1(7) . . . . ?
C55 N14 C56 O16 63.1(6) . . . . ?
C56 O16 C57 C58 158.6(5) . . . . ?
C56 O16 C57 C63 -20.1(7) . . . . ?
C57 O16 C56 N14 54.1(6) . . . . ?
C57 C58 C59 F4 -174.1(5) . . . . ?
C57 C58 C59 C60 4.5(8) . . . . ?
C58 N15 C64 C65 162.9(5) . . . . ?
C58 N15 C68 C67 -162.4(4) . . . . ?
C58 C57 C63 N13 176.0(5) . . . . ?
C58 C57 C63 C61 -4.2(8) . . . . ?
C58 C59 C60 C61 -5.5(8) . . . . ?
C59 C60 C61 C62 -175.8(5) . . . . ?
C59 C60 C61 C63 1.3(8) . . . . ?
C60 C61 C62 O15 -8.9(7) . . . . ?
C60 C61 C62 C53 169.7(5) . . . . ?
C60 C61 C63 N13 -176.8(5) . . . . ?
C60 C61 C63 C57 3.4(8) . . . . ?
C62 C53 C54 N13 -3.9(8) . . . . ?
C62 C61 C63 N13 0.3(7) . . . . ?
C62 C61 C63 C57 -179.4(5) . . . . ?
C63 N13 N14 C55 -92.1(5) . . . . ?
C63 N13 N14 C56 32.8(6) . . . . ?
C63 N13 C54 C53 -3.8(8) . . . . ?
C63 C57 C58 N15 -179.9(5) . . . . ?
C63 C57 C58 C59 0.4(8) . . . . ?
C63 C61 C62 O15 174.0(5) . . . . ?
C63 C61 C62 C53 -7.4(7) . . . . ?
C64 N15 C58 C57 -148.7(5) . . . . ?
C64 N15 C58 C59 31.0(8) . . . . ?
C64 N15 C68 C67 57.4(6) . . . . ?
C65 N16 C67 C68 58.2(6) . . . . ?
C66 N16 C65 C64 176.5(4) . . . . ?
C66 N16 C67 C68 -178.7(5) . . . . ?
C67 N16 C65 C64 -58.9(6) . . . . ?
C68 N15 C58 C57 74.1(6) . . . . ?
C68 N15 C58 C59 -106.1(6) . . . . ?
C68 N15 C64 C65 -58.7(6) . . . . ?
